data_4123206
loop_
_publ_author_name
'Shaw, Megan H.'
'McCreanor, Niall G.'
'Whittingham, William G.'
'Bower, John F.'

_publ_section_title
;
 Reversible C-C bond activation enables stereocontrol in rh-catalyzed
 carbonylative cycloadditions of aminocyclopropanes.
;
_journal_issue 1
_journal_name_full 'Journal of the American Chemical Society'
_journal_page_first 463
_journal_page_last 468
_journal_paper_doi 10.1021/ja511335v
_journal_volume 137
_journal_year 2015
_chemical_formula_moiety 'C34 H22 F21 N O7 P Rh S'
_chemical_formula_sum 'C34 H22 F21 N O7 P Rh S'
_chemical_formula_weight 1121.46
_chemical_name_systematic
;
 ?
;
_space_group_crystal_system triclinic
_space_group_IT_number 2
_space_group_name_Hall '-P 1'
_space_group_name_H-M_alt 'P -1'
_symmetry_space_group_name_Hall '-P 1'
_symmetry_space_group_name_H-M 'P -1'
_atom_sites_solution_hydrogens geom
_atom_sites_solution_primary iterative
_audit_creation_date 2014-05-08
_audit_creation_method
;
Olex2 1.2
(compiled 2014.03.20 svn.r2914 for OlexSys, GUI svn.r4816)
;
_cell_angle_alpha 89.2240(10)
_cell_angle_beta 85.1560(10)
_cell_angle_gamma 76.9780(10)
_cell_formula_units_Z 2
_cell_length_a 9.8425(2)
_cell_length_b 11.6612(2)
_cell_length_c 18.2368(4)
_cell_measurement_reflns_used 8448
_cell_measurement_temperature 100.00
_cell_measurement_theta_max 26.64
_cell_measurement_theta_min 2.32
_cell_volume 2031.99(7)
_computing_data_reduction 'SAINT v8.27A (Bruker, 2012)'
_computing_molecular_graphics 'Olex2 (Dolomanov et al., 2009)'
_computing_publication_material 'Olex2 (Dolomanov et al., 2009)'
_computing_structure_refinement 'XL (Sheldrick, 2008)'
_computing_structure_solution 'olex2.solve (Bourhis et al., 2013)'
_diffrn_ambient_temperature 100.00
_diffrn_detector 'Bruker area detector'
_diffrn_detector_type 'CCD area detector'
_diffrn_measured_fraction_theta_full 1.000
_diffrn_measured_fraction_theta_max 0.997
_diffrn_measurement_device 'Bruker Apex II kappa CCDC area detector'
_diffrn_measurement_device_type 'Bruker APEX-II CCD'
_diffrn_measurement_method '\f and \w scans'
_diffrn_radiation_monochromator graphite
_diffrn_radiation_type MoK\a
_diffrn_radiation_wavelength 0.71073
_diffrn_reflns_av_R_equivalents 0.0453
_diffrn_reflns_av_unetI/netI 0.0430
_diffrn_reflns_Laue_measured_fraction_full 1.000
_diffrn_reflns_Laue_measured_fraction_max 0.997
_diffrn_reflns_limit_h_max 12
_diffrn_reflns_limit_h_min -12
_diffrn_reflns_limit_k_max 14
_diffrn_reflns_limit_k_min -14
_diffrn_reflns_limit_l_max 23
_diffrn_reflns_limit_l_min -22
_diffrn_reflns_number 33202
_diffrn_reflns_point_group_measured_fraction_full 1.000
_diffrn_reflns_point_group_measured_fraction_max 0.997
_diffrn_reflns_theta_full 26.000
_diffrn_reflns_theta_max 26.819
_diffrn_reflns_theta_min 1.792
_diffrn_source 'fine-focus sealed tube'
_diffrn_standards_number 0
_exptl_absorpt_coefficient_mu 0.656
_exptl_absorpt_correction_T_max 1.0000
_exptl_absorpt_correction_T_min 0.8573
_exptl_absorpt_correction_type multi-scan
_exptl_absorpt_process_details
;
SADABS-2012/1 (Bruker,2012) was used for absorption correction.
wR2(int) was 0.0613 before and 0.0475 after correction.
The Ratio of minimum to maximum transmission is 0.8573.
The \l/2 correction factor is 0.0015.
;
_exptl_crystal_colour colourless
_exptl_crystal_colour_primary colourless
_exptl_crystal_density_diffrn 1.833
_exptl_crystal_F_000 1108
_exptl_crystal_size_max 0.21
_exptl_crystal_size_mid 0.2
_exptl_crystal_size_min 0.13
_refine_diff_density_max 1.047
_refine_diff_density_min -0.687
_refine_diff_density_rms 0.086
_refine_ls_extinction_method none
_refine_ls_goodness_of_fit_ref 1.021
_refine_ls_hydrogen_treatment constr
_refine_ls_matrix_type full
_refine_ls_number_parameters 759
_refine_ls_number_reflns 8687
_refine_ls_number_restraints 336
_refine_ls_restrained_S_all 1.072
_refine_ls_R_factor_all 0.0512
_refine_ls_R_factor_gt 0.0361
_refine_ls_shift/su_max 0.001
_refine_ls_shift/su_mean 0.000
_refine_ls_structure_factor_coef Fsqd
_refine_ls_weighting_details 'w=1/[\s^2^(Fo^2^)+(0.0319P)^2^+3.0396P] where P=(Fo^2^+2Fc^2^)/3'
_refine_ls_weighting_scheme calc
_refine_ls_wR_factor_gt 0.0778
_refine_ls_wR_factor_ref 0.0846
_reflns_Friedel_coverage 0.000
_reflns_number_gt 7083
_reflns_number_total 8687
_reflns_threshold_expression 'I > 2\s(I)'
_cod_data_source_file ja511335v_si_009.cif
_cod_data_source_block testt1
_cod_depositor_comments 'Adding full bibliography for 4123199--4123207.cif.'
_cod_database_code 4123206
_shelxl_version_number 2013-3
_shelx_space_group_comment
;
The symmetry employed for this shelxl refinement is uniquely defined
by the following loop, which should always be used as a source of
symmetry information in preference to the above space-group names.
They are only intended as comments.
;
_olex2_refinement_description
;
1. Fixed Uiso
 At 1.2 times of:
  All C(H) groups, All C(H,H) groups
 At 1.5 times of:
  All C(H,H,H) groups
2. Restrained distances
 F21A-C34 \\sim F21-C34 \\sim F20A-C34 \\sim F20-C34 \\sim F19A-C34 \\sim
F19-C34
 with sigma of 0.01
 F10B-C25 \\sim F10A-C25 \\sim F10-C25 \\sim F11B-C25 \\sim F11A-C25 \\sim
F11-C25 \\sim F12B-C25 ~
 F12A-C25 \\sim F12-C25
 with sigma of 0.01
 F7A-C18 \\sim F7-C18 \\sim F2AA-C18 \\sim F8A-C18 \\sim F8-C18 \\sim F0AA-C18
\\sim F9A-C18 \\sim F9-C18
 \\sim F1AA-C18
 with sigma of 0.01
 F4-C17 \\sim F4A-C17 \\sim F5A-C17 \\sim F5-C17 \\sim F6A-C17 \\sim F6-C17
 with sigma of 0.01
3. Uiso/Uaniso restraints and constraints
F20A \\sim F20 \\sim F19A \\sim F19 \\sim F21A \\sim F21: within 1.7A with
sigma of 0.003 and sigma for terminal atoms of 0.006
F10B \\sim F10A \\sim F10 \\sim F11B \\sim F11A \\sim F11 \\sim F12B \\sim F12A
\\sim F12: within 1.7A with sigma of 0.003 and sigma for terminal atoms of 0.006
F9 \\sim F7 \\sim F8 \\sim F7A \\sim F9A \\sim F8A \\sim F0AA \\sim F1AA \\sim
F2AA: within 1.7A with sigma of 0.003 and sigma for terminal atoms of 0.006
F6 \\sim F5 \\sim F4 \\sim F6A \\sim F4A \\sim F5A: within 1.7A with sigma of
0.002 and sigma for terminal atoms of 0.004
Uanis(F6) \\sim Ueq, Uanis(F6A) \\sim Ueq: with sigma of 0.003 and sigma for
terminal atoms of 0.006
Uanis(F19) \\sim Ueq, Uanis(F19A) \\sim Ueq: with sigma of 0.003 and sigma for
terminal atoms of 0.006
4. Others
 Fixed Sof: F9(0.61) F7(0.61) F19(0.61933) F21(0.61933) F8(0.61) F6(0.58)
 F20(0.61933) F5(0.58) F4(0.58) F12A(0.47) F10A(0.47) F11A(0.47) F10B(0.35)
 F12B(0.35) F11B(0.35) F6A(0.42) F4A(0.42) F5A(0.42) F19A(0.38067)
 F20A(0.38067) F21A(0.38067) F12(0.18) F11(0.18) F10(0.18) F7A(0.16) F9A(0.16)
 F8A(0.16) F0AA(0.23) F1AA(0.23) F2AA(0.23)
5.a Ternary CH refined with riding coordinates:
 C5(H5)
5.b Secondary CH2 refined with riding coordinates:
 C7(H7A,H7B), C6(H6A,H6B), C2(H2A,H2B)
5.c Aromatic/amide H refined with riding coordinates:
 C22(H22), C20(H20), C16(H16), C32(H32), C24(H24), C28(H28), C30(H30),
 C14(H14), C12(H12)
5.d Idealised Me refined as rotating group:
 C4(H4A,H4B,H4C), C1(H1A,H1B,H1C)
;

loop_
_space_group_symop_operation_xyz
'x, y, z'
'-x, -y, -z'

loop_
_atom_site_label
_atom_site_type_symbol
_atom_site_fract_x
_atom_site_fract_y
_atom_site_fract_z
_atom_site_U_iso_or_equiv
_atom_site_adp_type
_atom_site_occupancy
_atom_site_site_symmetry_order
_atom_site_calc_flag
_atom_site_refinement_flags_posn
_atom_site_refinement_flags_adp
_atom_site_refinement_flags_occupancy
_atom_site_disorder_assembly
_atom_site_disorder_group
Rh1 Rh 0.29911(2) 0.54602(2) 0.22035(2) 0.01396(7) Uani 1 1 d . . . . .
P1 P 0.17614(7) 0.71982(6) 0.29138(4) 0.01351(15) Uani 1 1 d . . . . .
S1 S 0.40753(8) 0.69789(6) 0.07865(4) 0.02024(16) Uani 1 1 d . . . . .
F18 F -0.1939(2) 0.81903(19) 0.59758(10) 0.0409(5) Uani 1 1 d . . . . .
F17 F -0.0399(2) 0.90963(18) 0.55146(10) 0.0354(5) Uani 1 1 d . . . . .
F15 F 0.5137(2) 0.8429(2) 0.55411(11) 0.0476(6) Uani 1 1 d . . . . .
O1 O 0.1135(2) 0.51569(17) 0.18906(10) 0.0166(4) Uani 1 1 d . . . . .
O5 O 0.2875(2) 0.66013(18) 0.11633(11) 0.0201(4) Uani 1 1 d . . . . .
F14 F 0.3088(2) 0.8063(2) 0.56433(10) 0.0478(6) Uani 1 1 d . . . . .
F9 F -0.1594(5) 1.2397(6) 0.2090(3) 0.0294(16) Uani 0.61 1 d . . P A 1
C5 C 0.3844(3) 0.3952(3) 0.15783(15) 0.0176(6) Uani 1 1 d . . . . .
H5 H 0.4540 0.4108 0.1180 0.021 Uiso 1 1 calc R . . . .
F7 F 0.0584(6) 1.2151(7) 0.2287(3) 0.0323(16) Uani 0.61 1 d . . P A 1
F16 F -0.2464(2) 0.95227(18) 0.51606(12) 0.0438(5) Uani 1 1 d . . . . .
F19 F -0.1447(7) 0.4102(6) 0.4637(3) 0.0376(16) Uani 0.6193 1 d . U P B 1
F13 F 0.4884(2) 0.6679(2) 0.54184(12) 0.0482(6) Uani 1 1 d . . . . .
N1 N 0.2627(3) 0.3652(2) 0.12653(13) 0.0192(5) Uani 1 1 d . . . . .
C19 C 0.2998(3) 0.7814(2) 0.33862(15) 0.0156(6) Uani 1 1 d . . . . .
O2 O 0.0351(2) 0.40661(18) 0.10797(11) 0.0227(5) Uani 1 1 d . . . . .
F21 F -0.1728(6) 0.4408(5) 0.3483(2) 0.0294(11) Uani 0.6193 1 d . . P B 1
F8 F -0.0870(4) 1.1804(6) 0.3154(2) 0.0336(16) Uani 0.61 1 d . . P A 1
F6 F -0.2620(5) 0.8851(5) 0.0736(4) 0.0482(12) Uani 0.58 1 d . U P C 1
F20 F -0.3301(5) 0.5273(12) 0.4286(5) 0.0386(18) Uani 0.6193 1 d . . P B 1
F5 F -0.087(2) 0.9169(12) 0.0105(7) 0.041(2) Uani 0.58 1 d . . P C 1
C22 C 0.5105(3) 0.8574(3) 0.40479(17) 0.0221(6) Uani 1 1 d . . . . .
H22 H 0.5809 0.8846 0.4275 0.026 Uiso 1 1 calc R . . . .
C3 C 0.1368(3) 0.4323(3) 0.14262(15) 0.0182(6) Uani 1 1 d . . . . .
C20 C 0.3900(3) 0.8389(3) 0.29698(16) 0.0186(6) Uani 1 1 d . . . . .
H20 H 0.3793 0.8530 0.2461 0.022 Uiso 1 1 calc R . . . .
C23 C 0.4223(3) 0.7997(3) 0.44531(16) 0.0203(6) Uani 1 1 d . . . . .
C13 C -0.0619(3) 0.8962(3) 0.13679(16) 0.0206(6) Uani 1 1 d . . . . .
C16 C 0.0556(3) 0.9588(2) 0.25881(15) 0.0170(6) Uani 1 1 d . . . . .
H16 H 0.0958 0.9807 0.3005 0.020 Uiso 1 1 calc R . . . .
C32 C -0.0222(3) 0.6089(2) 0.36153(15) 0.0154(6) Uani 1 1 d . . . . .
H32 H 0.0048 0.5530 0.3226 0.018 Uiso 1 1 calc R . . . .
C24 C 0.3191(3) 0.7591(2) 0.41236(15) 0.0164(6) Uani 1 1 d . . . . .
H24 H 0.2618 0.7162 0.4405 0.020 Uiso 1 1 calc R . . . .
C28 C -0.0040(3) 0.7876(2) 0.41939(15) 0.0151(6) Uani 1 1 d . . . . .
H28 H 0.0338 0.8557 0.4197 0.018 Uiso 1 1 calc R . . . .
C29 C -0.1031(3) 0.7715(2) 0.47505(15) 0.0162(6) Uani 1 1 d . . . . .
C27 C 0.0402(3) 0.7049(2) 0.36335(14) 0.0143(5) Uani 1 1 d . . . . .
C33 C -0.1451(3) 0.8619(3) 0.53549(17) 0.0251(7) Uani 1 1 d . . . . .
C34 C -0.1908(3) 0.4921(3) 0.41447(15) 0.0241(7) Uani 1 1 d . . . . .
C30 C -0.1622(3) 0.6744(3) 0.47469(15) 0.0179(6) Uani 1 1 d . . . . .
H30 H -0.2279 0.6623 0.5136 0.022 Uiso 1 1 calc R . . . .
F4 F -0.0731(5) 0.7458(3) 0.0514(2) 0.0387(10) Uani 0.58 1 d . . P C 1
C14 C -0.0862(3) 1.0135(3) 0.15655(17) 0.0223(6) Uani 1 1 d . . . . .
H14 H -0.1419 1.0723 0.1284 0.027 Uiso 1 1 calc R . . . .
C11 C 0.0800(3) 0.8411(2) 0.23828(15) 0.0149(6) Uani 1 1 d . . . . .
C15 C -0.0281(3) 1.0444(3) 0.21812(16) 0.0194(6) Uani 1 1 d . . . . .
C31 C -0.1235(3) 0.5952(2) 0.41640(15) 0.0169(6) Uani 1 1 d . . . . .
C26 C 0.4324(3) 0.7796(3) 0.52634(17) 0.0281(7) Uani 1 1 d . . . . .
C4 C 0.2871(3) 0.2680(3) 0.07283(18) 0.0279(7) Uani 1 1 d . . . . .
H4A H 0.2849 0.3000 0.0229 0.042 Uiso 1 1 calc GR . . . .
H4B H 0.2139 0.2235 0.0816 0.042 Uiso 1 1 calc GR . . . .
H4C H 0.3787 0.2157 0.0783 0.042 Uiso 1 1 calc GR . . . .
C18 C -0.0545(3) 1.1699(3) 0.24233(16) 0.0279(7) Uani 1 1 d . . . . .
C17 C -0.1247(3) 0.8624(3) 0.07034(18) 0.0326(8) Uani 1 1 d . . . . .
C12 C 0.0193(3) 0.8102(3) 0.17724(15) 0.0171(6) Uani 1 1 d . . . . .
H12 H 0.0338 0.7298 0.1635 0.020 Uiso 1 1 calc R . . . .
C21 C 0.4951(3) 0.8754(3) 0.32999(16) 0.0202(6) Uani 1 1 d . . . . .
C10 C 0.3313(4) 0.8483(3) 0.05207(19) 0.0293(7) Uani 1 1 d . . . . .
F2 F 0.4266(2) 0.89612(17) 0.01502(12) 0.0407(5) Uani 1 1 d . . . . .
O3 O 0.2734(2) 0.46286(19) 0.36784(11) 0.0265(5) Uani 1 1 d . . . . .
O4 O 0.5845(2) 0.5604(2) 0.25944(13) 0.0299(5) Uani 1 1 d . . . . .
F3 F 0.2799(2) 0.91651(17) 0.11051(13) 0.0477(6) Uani 1 1 d . . . . .
F1 F 0.2264(2) 0.8500(2) 0.01006(13) 0.0506(6) Uani 1 1 d . . . . .
O6 O 0.4579(3) 0.6401(2) 0.01017(13) 0.0384(6) Uani 1 1 d . . . . .
O7 O 0.5106(3) 0.7109(2) 0.12694(14) 0.0385(6) Uani 1 1 d . . . . .
C9 C 0.4764(3) 0.5588(3) 0.24337(16) 0.0200(6) Uani 1 1 d . . . . .
C8 C 0.3072(3) 0.4325(3) 0.30495(15) 0.0183(6) Uani 1 1 d . . . . .
C7 C 0.3582(3) 0.3055(3) 0.27993(16) 0.0229(7) Uani 1 1 d . . . . .
H7A H 0.2773 0.2714 0.2719 0.027 Uiso 1 1 calc R . . . .
H7B H 0.4110 0.2590 0.3184 0.027 Uiso 1 1 calc R . . . .
C6 C 0.4519(3) 0.3002(3) 0.20897(17) 0.0224(6) Uani 1 1 d . . . . .
H6A H 0.5447 0.3121 0.2196 0.027 Uiso 1 1 calc R . . . .
H6B H 0.4652 0.2220 0.1854 0.027 Uiso 1 1 calc R . . . .
C2 C -0.1063(3) 0.4798(3) 0.12437(19) 0.0258(7) Uani 1 1 d . . . . .
H2A H -0.1055 0.5643 0.1191 0.031 Uiso 1 1 calc R . . . .
H2B H -0.1423 0.4661 0.1753 0.031 Uiso 1 1 calc R . . . .
C25 C 0.5974(3) 0.9310(3) 0.28465(17) 0.0310(8) Uani 1 1 d . . . . .
F12A F 0.6087(6) 1.0343(4) 0.3135(3) 0.0349(11) Uani 0.47 1 d . . P D 1
F10A F 0.5623(8) 0.9609(6) 0.2159(3) 0.0377(15) Uani 0.47 1 d . . P D 1
F11A F 0.7234(5) 0.8611(6) 0.2751(4) 0.0485(15) Uani 0.47 1 d . . P D 1
C1 C -0.1963(4) 0.4448(3) 0.0702(2) 0.0380(9) Uani 1 1 d . . . . .
H1A H -0.1578 0.4566 0.0201 0.057 Uiso 1 1 calc GR . . . .
H1B H -0.2916 0.4932 0.0781 0.057 Uiso 1 1 calc GR . . . .
H1C H -0.1982 0.3616 0.0770 0.057 Uiso 1 1 calc GR . . . .
F10B F 0.5362(11) 0.9975(8) 0.2312(5) 0.0425(19) Uani 0.35 1 d . . P D 2
F12B F 0.6691(9) 0.9872(9) 0.3242(4) 0.0430(14) Uani 0.35 1 d . . P D 2
F11B F 0.6951(8) 0.8446(7) 0.2491(5) 0.0420(17) Uani 0.35 1 d . . P D 2
F6A F -0.2584(6) 0.9299(6) 0.0729(6) 0.0430(15) Uani 0.42 1 d . U P C 2
F4A F -0.1483(8) 0.7557(5) 0.0783(4) 0.0529(13) Uani 0.42 1 d . . P C 2
F5A F -0.065(3) 0.8880(18) 0.0063(10) 0.044(3) Uani 0.42 1 d . . P C 2
F19A F -0.1828(12) 0.4347(10) 0.4787(5) 0.035(2) Uani 0.3807 1 d . U P B 2
F20A F -0.3273(8) 0.520(2) 0.4076(9) 0.044(3) Uani 0.3807 1 d . . P B 2
F21A F -0.1318(13) 0.4150(9) 0.3620(5) 0.056(3) Uani 0.3807 1 d . . P B 2
F12 F 0.5436(14) 1.0453(7) 0.2819(9) 0.0445(18) Uani 0.18 1 d . . P D 3
F11 F 0.7182(10) 0.9165(15) 0.3180(8) 0.0400(18) Uani 0.18 1 d . . P D 3
F10 F 0.6357(16) 0.8775(13) 0.2205(6) 0.0459(18) Uani 0.18 1 d . . P D 3
F7A F 0.042(2) 1.220(2) 0.2066(10) 0.034(3) Uani 0.16 1 d . . P A 2
F9A F -0.1807(15) 1.240(2) 0.2339(10) 0.036(2) Uani 0.16 1 d . . P A 2
F8A F -0.034(2) 1.185(2) 0.3130(5) 0.036(2) Uani 0.16 1 d . . P A 2
F0AA F -0.1323(14) 1.186(2) 0.3074(5) 0.035(2) Uani 0.23 1 d . . P A 3
F1AA F -0.1286(18) 1.239(2) 0.1933(9) 0.034(2) Uani 0.23 1 d . . P A 3
F2AA F 0.0610(19) 1.211(3) 0.2493(11) 0.036(2) Uani 0.23 1 d . . P A 3

loop_
_atom_site_aniso_label
_atom_site_aniso_U_11
_atom_site_aniso_U_22
_atom_site_aniso_U_33
_atom_site_aniso_U_23
_atom_site_aniso_U_13
_atom_site_aniso_U_12
Rh1 0.01560(12) 0.01598(12) 0.01010(10) 0.00004(8) -0.00141(8) -0.00300(9)
P1 0.0158(4) 0.0151(4) 0.0097(3) -0.0002(3) -0.0016(3) -0.0035(3)
S1 0.0223(4) 0.0194(4) 0.0179(3) 0.0032(3) 0.0018(3) -0.0040(3)
F18 0.0614(14) 0.0490(13) 0.0185(9) -0.0113(9) 0.0165(9) -0.0324(11)
F17 0.0401(12) 0.0476(12) 0.0257(10) -0.0160(9) 0.0065(9) -0.0273(10)
F15 0.0585(14) 0.0746(16) 0.0251(10) 0.0041(10) -0.0196(10) -0.0420(13)
O1 0.0180(10) 0.0168(10) 0.0145(9) -0.0015(8) 0.0001(8) -0.0030(8)
O5 0.0204(11) 0.0232(11) 0.0161(10) 0.0045(8) 0.0009(8) -0.0048(9)
F14 0.0333(12) 0.0949(19) 0.0159(10) -0.0038(11) -0.0010(9) -0.0157(12)
F9 0.030(3) 0.0185(16) 0.034(4) 0.002(3) -0.002(2) 0.006(2)
C5 0.0177(14) 0.0197(15) 0.0163(14) -0.0010(11) -0.0002(11) -0.0062(12)
F7 0.043(2) 0.026(2) 0.036(5) 0.005(4) -0.019(3) -0.0184(18)
F16 0.0443(13) 0.0324(12) 0.0475(13) -0.0188(10) -0.0010(10) 0.0067(10)
F19 0.048(4) 0.026(3) 0.045(3) 0.018(2) -0.020(2) -0.017(2)
F13 0.0609(15) 0.0501(14) 0.0356(12) 0.0176(10) -0.0198(11) -0.0122(12)
N1 0.0199(13) 0.0214(13) 0.0158(12) -0.0056(10) -0.0010(10) -0.0035(11)
C19 0.0139(14) 0.0150(14) 0.0160(13) -0.0035(11) -0.0009(11) 0.0006(11)
O2 0.0194(11) 0.0252(11) 0.0241(11) -0.0041(9) -0.0059(9) -0.0042(9)
F21 0.044(3) 0.022(2) 0.0278(18) -0.0028(16) -0.0061(16) -0.0169(18)
F8 0.044(4) 0.0217(17) 0.0314(18) -0.0043(15) -0.0006(19) 0.000(4)
F6 0.0413(18) 0.068(3) 0.0468(19) -0.009(3) -0.0193(15) -0.029(2)
F20 0.0253(19) 0.040(2) 0.055(5) -0.019(4) 0.0049(19) -0.0164(17)
F5 0.061(6) 0.043(6) 0.021(2) -0.002(3) -0.013(2) -0.010(5)
C22 0.0166(15) 0.0249(16) 0.0252(16) -0.0065(13) -0.0015(12) -0.0055(13)
C3 0.0212(15) 0.0202(15) 0.0143(13) 0.0025(11) -0.0029(12) -0.0067(12)
C20 0.0198(15) 0.0209(15) 0.0146(14) -0.0033(11) 0.0015(11) -0.0046(12)
C23 0.0180(15) 0.0245(16) 0.0173(14) -0.0027(12) -0.0052(12) -0.0013(12)
C13 0.0199(15) 0.0225(15) 0.0210(15) 0.0053(12) -0.0066(12) -0.0068(13)
C16 0.0189(15) 0.0183(14) 0.0140(13) 0.0003(11) -0.0012(11) -0.0046(12)
C32 0.0182(14) 0.0140(14) 0.0139(13) -0.0022(11) -0.0030(11) -0.0030(11)
C24 0.0162(14) 0.0172(14) 0.0151(13) -0.0017(11) 0.0002(11) -0.0028(12)
C28 0.0155(14) 0.0155(14) 0.0148(13) 0.0012(11) -0.0033(11) -0.0040(11)
C29 0.0168(14) 0.0171(14) 0.0139(13) -0.0008(11) -0.0022(11) -0.0021(11)
C27 0.0135(13) 0.0172(14) 0.0114(13) 0.0023(11) -0.0022(10) -0.0014(11)
C33 0.0296(18) 0.0278(17) 0.0194(15) -0.0060(13) 0.0046(13) -0.0118(14)
C34 0.0291(18) 0.0215(16) 0.0232(16) 0.0000(13) 0.0026(13) -0.0108(14)
C30 0.0170(15) 0.0241(15) 0.0120(13) 0.0026(11) -0.0008(11) -0.0035(12)
F4 0.062(3) 0.0206(16) 0.033(2) -0.0053(15) -0.0314(19) 0.0005(19)
C14 0.0222(16) 0.0208(15) 0.0243(16) 0.0097(12) -0.0069(13) -0.0044(13)
C11 0.0144(14) 0.0173(14) 0.0133(13) 0.0017(11) 0.0005(11) -0.0049(11)
C15 0.0184(15) 0.0162(14) 0.0226(15) 0.0026(12) 0.0013(12) -0.0027(12)
C31 0.0192(15) 0.0157(14) 0.0163(14) 0.0018(11) -0.0038(11) -0.0041(12)
C26 0.0268(18) 0.040(2) 0.0215(16) 0.0009(14) -0.0085(14) -0.0140(15)
C4 0.0273(17) 0.0302(18) 0.0264(17) -0.0144(14) 0.0000(14) -0.0070(14)
C18 0.0356(19) 0.0210(16) 0.0278(17) 0.0031(13) -0.0064(15) -0.0066(14)
C17 0.043(2) 0.0237(17) 0.0363(19) 0.0089(15) -0.0239(17) -0.0106(16)
C12 0.0187(15) 0.0169(14) 0.0158(14) 0.0005(11) 0.0003(11) -0.0051(12)
C21 0.0185(15) 0.0204(15) 0.0210(15) -0.0046(12) 0.0029(12) -0.0041(12)
C10 0.0302(18) 0.0234(17) 0.0311(18) 0.0058(14) 0.0071(15) -0.0034(14)
F2 0.0409(12) 0.0274(11) 0.0487(13) 0.0136(9) 0.0174(10) -0.0056(9)
O3 0.0287(12) 0.0313(12) 0.0145(11) 0.0046(9) -0.0003(9) 0.0030(10)
O4 0.0202(12) 0.0379(14) 0.0335(13) 0.0036(10) -0.0100(10) -0.0077(10)
F3 0.0567(15) 0.0222(11) 0.0572(14) -0.0067(10) 0.0290(12) -0.0058(10)
F1 0.0422(13) 0.0521(14) 0.0564(14) 0.0300(12) -0.0167(11) -0.0055(11)
O6 0.0511(16) 0.0293(13) 0.0320(13) -0.0062(11) 0.0208(12) -0.0115(12)
O7 0.0318(14) 0.0499(16) 0.0408(14) 0.0199(12) -0.0137(11) -0.0210(12)
C9 0.0239(17) 0.0190(15) 0.0166(14) 0.0002(11) -0.0007(12) -0.0041(13)
C8 0.0185(15) 0.0205(15) 0.0158(14) 0.0052(11) -0.0037(12) -0.0035(12)
C7 0.0277(17) 0.0218(16) 0.0184(15) 0.0060(12) -0.0027(13) -0.0041(13)
C6 0.0232(16) 0.0186(15) 0.0240(16) -0.0020(12) -0.0029(13) -0.0012(13)
C2 0.0205(16) 0.0217(16) 0.0354(18) 0.0016(14) -0.0084(14) -0.0032(13)
C25 0.0292(19) 0.040(2) 0.0280(18) -0.0044(15) 0.0021(15) -0.0175(16)
F12A 0.037(3) 0.039(3) 0.038(2) -0.003(2) 0.002(2) -0.028(2)
F10A 0.036(3) 0.052(4) 0.030(2) 0.008(2) 0.006(2) -0.025(3)
F11A 0.025(2) 0.064(3) 0.054(3) 0.012(3) 0.010(2) -0.010(2)
C1 0.0261(18) 0.043(2) 0.045(2) -0.0011(17) -0.0171(16) -0.0038(16)
F10B 0.038(3) 0.044(4) 0.044(3) 0.022(3) 0.009(3) -0.012(3)
F12B 0.036(3) 0.058(3) 0.045(3) -0.005(3) 0.002(3) -0.032(3)
F11B 0.025(3) 0.061(3) 0.038(4) 0.006(3) 0.009(3) -0.010(3)
F6A 0.039(2) 0.059(4) 0.044(2) 0.006(3) -0.0227(19) -0.030(2)
F4A 0.073(3) 0.044(2) 0.053(3) 0.006(2) -0.042(2) -0.024(2)
F5A 0.055(7) 0.055(8) 0.024(3) -0.013(4) -0.008(3) -0.011(6)
F19A 0.043(5) 0.026(4) 0.040(3) 0.015(3) -0.008(3) -0.016(3)
F20A 0.042(3) 0.041(4) 0.059(7) 0.000(5) -0.030(3) -0.023(3)
F21A 0.078(6) 0.032(4) 0.059(4) -0.026(4) 0.036(4) -0.026(4)
F12 0.042(3) 0.047(4) 0.047(3) 0.014(3) 0.008(3) -0.019(3)
F11 0.026(3) 0.055(4) 0.044(3) 0.007(3) 0.002(3) -0.020(3)
F10 0.036(3) 0.061(4) 0.041(3) 0.006(3) 0.011(3) -0.017(3)
F7A 0.044(4) 0.023(3) 0.040(5) 0.001(5) -0.011(4) -0.012(3)
F9A 0.038(4) 0.025(3) 0.038(5) -0.001(4) -0.002(4) 0.005(4)
F8A 0.047(5) 0.021(3) 0.038(4) -0.008(3) -0.005(4) -0.002(5)
F0AA 0.044(5) 0.023(3) 0.035(3) -0.007(3) 0.000(4) 0.000(4)
F1AA 0.040(4) 0.021(3) 0.038(5) 0.001(4) -0.007(4) 0.003(4)
F2AA 0.046(4) 0.025(3) 0.040(5) -0.002(5) -0.011(4) -0.010(3)

loop_
_atom_type_symbol
_atom_type_description
_atom_type_scat_dispersion_real
_atom_type_scat_dispersion_imag
_atom_type_scat_source
C C 0.0033 0.0016 'International Tables Vol C Tables 4.2.6.8 and 6.1.1.4'
H H 0.0000 0.0000 'International Tables Vol C Tables 4.2.6.8 and 6.1.1.4'
F F 0.0171 0.0103 'International Tables Vol C Tables 4.2.6.8 and 6.1.1.4'
N N 0.0061 0.0033 'International Tables Vol C Tables 4.2.6.8 and 6.1.1.4'
O O 0.0106 0.0060 'International Tables Vol C Tables 4.2.6.8 and 6.1.1.4'
P P 0.1023 0.0942 'International Tables Vol C Tables 4.2.6.8 and 6.1.1.4'
Rh Rh -1.1178 0.9187 'International Tables Vol C Tables 4.2.6.8 and 6.1.1.4'
S S 0.1246 0.1234 'International Tables Vol C Tables 4.2.6.8 and 6.1.1.4'

loop_
_geom_angle_atom_site_label_1
_geom_angle_atom_site_label_2
_geom_angle_atom_site_label_3
_geom_angle
O1 Rh1 P1 91.66(5)
O1 Rh1 O5 82.99(7)
O1 Rh1 C5 82.62(9)
O5 Rh1 P1 88.82(5)
C5 Rh1 P1 174.27(8)
C5 Rh1 O5 90.90(9)
C9 Rh1 P1 94.39(9)
C9 Rh1 O1 173.94(11)
C9 Rh1 O5 97.48(10)
C9 Rh1 C5 91.32(12)
C9 Rh1 C8 85.44(12)
C8 Rh1 P1 95.99(9)
C8 Rh1 O1 93.57(10)
C8 Rh1 O5 174.18(10)
C8 Rh1 C5 83.99(12)
C19 P1 Rh1 110.24(9)
C19 P1 C27 104.57(12)
C19 P1 C11 105.58(13)
C27 P1 Rh1 118.91(9)
C27 P1 C11 100.46(12)
C11 P1 Rh1 115.66(9)
O5 S1 C10 102.70(14)
O6 S1 O5 114.39(14)
O6 S1 C10 103.49(15)
O6 S1 O7 116.73(16)
O7 S1 O5 113.40(13)
O7 S1 C10 103.81(16)
C3 O1 Rh1 110.63(18)
S1 O5 Rh1 124.12(12)
Rh1 C5 H5 111.0
N1 C5 Rh1 104.36(18)
N1 C5 H5 111.0
N1 C5 C6 111.4(2)
C6 C5 Rh1 107.93(19)
C6 C5 H5 111.0
C3 N1 C5 119.1(2)
C3 N1 C4 121.7(2)
C4 N1 C5 118.9(2)
C20 C19 P1 118.6(2)
C24 C19 P1 121.5(2)
C24 C19 C20 119.3(3)
C3 O2 C2 117.4(2)
C23 C22 H22 120.5
C23 C22 C21 119.0(3)
C21 C22 H22 120.5
O1 C3 N1 122.6(3)
O1 C3 O2 121.4(3)
O2 C3 N1 115.9(3)
C19 C20 H20 120.0
C21 C20 C19 119.9(3)
C21 C20 H20 120.0
C22 C23 C24 120.9(3)
C22 C23 C26 121.4(3)
C24 C23 C26 117.7(3)
C14 C13 C17 119.3(3)
C12 C13 C14 120.9(3)
C12 C13 C17 119.8(3)
C11 C16 H16 120.1
C11 C16 C15 119.8(3)
C15 C16 H16 120.1
C27 C32 H32 120.0
C31 C32 H32 120.0
C31 C32 C27 120.1(3)
C19 C24 C23 120.1(3)
C19 C24 H24 120.0
C23 C24 H24 120.0
C29 C28 H28 119.7
C29 C28 C27 120.5(3)
C27 C28 H28 119.7
C28 C29 C33 118.6(3)
C30 C29 C28 120.7(3)
C30 C29 C33 120.8(3)
C32 C27 P1 119.3(2)
C28 C27 P1 121.7(2)
C28 C27 C32 118.9(3)
F18 C33 F17 107.4(3)
F18 C33 F16 106.7(3)
F18 C33 C29 112.9(3)
F17 C33 F16 105.6(3)
F17 C33 C29 112.6(3)
F16 C33 C29 111.1(3)
F19 C34 F21 108.3(4)
F19 C34 F20 107.5(7)
F19 C34 C31 112.7(4)
F21 C34 F20 104.9(5)
F21 C34 C31 112.7(4)
F20 C34 C31 110.4(6)
F19A C34 C31 110.6(6)
F20A C34 C31 114.6(11)
F20A C34 F19A 102.7(11)
F21A C34 C31 113.0(7)
F21A C34 F19A 107.4(7)
F21A C34 F20A 107.9(9)
C29 C30 H30 120.6
C29 C30 C31 118.7(3)
C31 C30 H30 120.6
C13 C14 H14 120.4
C13 C14 C15 119.1(3)
C15 C14 H14 120.4
C16 C11 P1 123.8(2)
C16 C11 C12 119.4(3)
C12 C11 P1 116.6(2)
C16 C15 C18 118.6(3)
C14 C15 C16 120.6(3)
C14 C15 C18 120.8(3)
C32 C31 C34 120.1(2)
C32 C31 C30 120.9(3)
C30 C31 C34 118.9(3)
F15 C26 C23 111.8(3)
F14 C26 F15 107.6(3)
F14 C26 F13 106.3(3)
F14 C26 C23 112.5(3)
F13 C26 F15 105.8(3)
F13 C26 C23 112.5(3)
N1 C4 H4A 109.5
N1 C4 H4B 109.5
N1 C4 H4C 109.5
H4A C4 H4B 109.5
H4A C4 H4C 109.5
H4B C4 H4C 109.5
F9 C18 C15 112.6(4)
F7 C18 F9 107.0(4)
F7 C18 F8 105.8(4)
F7 C18 C15 112.1(4)
F8 C18 F9 107.8(4)
F8 C18 C15 111.2(4)
F7A C18 C15 108.7(13)
F9A C18 C15 118.2(13)
F9A C18 F7A 107.6(16)
F9A C18 F8A 104.2(13)
F8A C18 C15 114.9(11)
F8A C18 F7A 101.9(13)
F0AA C18 C15 110.3(10)
F1AA C18 C15 109.5(13)
F1AA C18 F0AA 106.9(11)
F2AA C18 C15 114.9(13)
F2AA C18 F0AA 107.8(12)
F2AA C18 F1AA 106.9(15)
F6 C17 F5 105.1(11)
F6 C17 C13 116.2(4)
F6 C17 F4 108.8(4)
F5 C17 C13 111.5(11)
F5 C17 F4 102.0(7)
F4 C17 C13 112.0(3)
F6A C17 C13 106.1(5)
F4A C17 C13 110.3(4)
F4A C17 F6A 101.4(5)
F4A C17 F5A 117.6(12)
F5A C17 C13 115.0(17)
F5A C17 F6A 104.7(13)
C13 C12 C11 120.2(3)
C13 C12 H12 119.9
C11 C12 H12 119.9
C22 C21 C25 119.1(3)
C20 C21 C22 120.8(3)
C20 C21 C25 120.1(3)
F2 C10 S1 110.9(2)
F2 C10 F3 107.5(3)
F2 C10 F1 108.9(3)
F3 C10 S1 111.7(2)
F3 C10 F1 107.5(3)
F1 C10 S1 110.3(2)
O4 C9 Rh1 176.0(3)
O3 C8 Rh1 123.4(2)
O3 C8 C7 124.3(3)
C7 C8 Rh1 112.32(19)
C8 C7 H7A 109.8
C8 C7 H7B 109.8
C8 C7 C6 109.5(2)
H7A C7 H7B 108.2
C6 C7 H7A 109.8
C6 C7 H7B 109.8
C5 C6 C7 109.0(2)
C5 C6 H6A 109.9
C5 C6 H6B 109.9
C7 C6 H6A 109.9
C7 C6 H6B 109.9
H6A C6 H6B 108.3
O2 C2 H2A 110.4
O2 C2 H2B 110.4
O2 C2 C1 106.5(3)
H2A C2 H2B 108.6
C1 C2 H2A 110.4
C1 C2 H2B 110.4
F12A C25 C21 112.5(3)
F10A C25 C21 114.7(4)
F10A C25 F12A 103.0(5)
F11A C25 C21 112.7(4)
F11A C25 F12A 108.8(5)
F11A C25 F10A 104.5(5)
F10B C25 C21 111.4(6)
F10B C25 F11B 104.8(6)
F12B C25 C21 113.7(4)
F12B C25 F10B 112.7(7)
F12B C25 F11B 105.0(6)
F11B C25 C21 108.5(5)
F12 C25 C21 108.1(6)
F12 C25 F11 107.2(10)
F11 C25 C21 110.0(6)
F10 C25 C21 111.5(6)
F10 C25 F12 115.7(10)
F10 C25 F11 104.2(10)
C2 C1 H1A 109.5
C2 C1 H1B 109.5
C2 C1 H1C 109.5
H1A C1 H1B 109.5
H1A C1 H1C 109.5
H1B C1 H1C 109.5

loop_
_geom_bond_atom_site_label_1
_geom_bond_atom_site_label_2
_geom_bond_distance
Rh1 P1 2.4396(7)
Rh1 O1 2.0640(19)
Rh1 O5 2.2983(19)
Rh1 C5 2.080(3)
Rh1 C9 1.867(3)
Rh1 C8 2.014(3)
P1 C19 1.825(3)
P1 C27 1.829(3)
P1 C11 1.830(3)
S1 O5 1.467(2)
S1 C10 1.822(3)
S1 O6 1.424(2)
S1 O7 1.432(2)
F18 C33 1.328(4)
F17 C33 1.335(4)
F15 C26 1.338(4)
O1 C3 1.267(3)
F14 C26 1.323(4)
F9 C18 1.346(5)
C5 H5 1.0000
C5 N1 1.481(4)
C5 C6 1.511(4)
F7 C18 1.338(5)
F16 C33 1.344(4)
F19 C34 1.332(5)
F13 C26 1.332(4)
N1 C3 1.319(4)
N1 C4 1.473(4)
C19 C20 1.398(4)
C19 C24 1.387(4)
O2 C3 1.318(3)
O2 C2 1.469(4)
F21 C34 1.335(5)
F8 C18 1.346(5)
F6 C17 1.313(5)
F20 C34 1.344(5)
F5 C17 1.325(6)
C22 H22 0.9500
C22 C23 1.377(4)
C22 C21 1.393(4)
C20 H20 0.9500
C20 C21 1.387(4)
C23 C24 1.395(4)
C23 C26 1.501(4)
C13 C14 1.382(4)
C13 C17 1.502(4)
C13 C12 1.381(4)
C16 H16 0.9500
C16 C11 1.390(4)
C16 C15 1.392(4)
C32 H32 0.9500
C32 C27 1.395(4)
C32 C31 1.386(4)
C24 H24 0.9500
C28 H28 0.9500
C28 C29 1.388(4)
C28 C27 1.388(4)
C29 C33 1.502(4)
C29 C30 1.385(4)
C34 C31 1.499(4)
C34 F19A 1.340(6)
C34 F20A 1.326(7)
C34 F21A 1.324(6)
C30 H30 0.9500
C30 C31 1.389(4)
F4 C17 1.377(4)
C14 H14 0.9500
C14 C15 1.389(4)
C11 C12 1.395(4)
C15 C18 1.493(4)
C4 H4A 0.9800
C4 H4B 0.9800
C4 H4C 0.9800
C18 F7A 1.344(8)
C18 F9A 1.342(8)
C18 F8A 1.344(8)
C18 F0AA 1.348(7)
C18 F1AA 1.346(7)
C18 F2AA 1.343(8)
C17 F6A 1.370(6)
C17 F4A 1.320(5)
C17 F5A 1.324(7)
C12 H12 0.9500
C21 C25 1.502(4)
C10 F2 1.328(4)
C10 F3 1.332(4)
C10 F1 1.333(4)
O3 C8 1.202(3)
O4 C9 1.132(4)
C8 C7 1.516(4)
C7 H7A 0.9900
C7 H7B 0.9900
C7 C6 1.518(4)
C6 H6A 0.9900
C6 H6B 0.9900
C2 H2A 0.9900
C2 H2B 0.9900
C2 C1 1.499(4)
C25 F12A 1.352(5)
C25 F10A 1.350(5)
C25 F11A 1.321(5)
C25 F10B 1.335(6)
C25 F12B 1.325(6)
C25 F11B 1.356(6)
C25 F12 1.320(7)
C25 F11 1.357(7)
C25 F10 1.319(7)
C1 H1A 0.9800
C1 H1B 0.9800
C1 H1C 0.9800

loop_
_geom_torsion_atom_site_label_1
_geom_torsion_atom_site_label_2
_geom_torsion_atom_site_label_3
_geom_torsion_atom_site_label_4
_geom_torsion
Rh1 P1 C19 C20 71.8(2)
Rh1 P1 C19 C24 -99.5(2)
Rh1 P1 C27 C32 -20.4(3)
Rh1 P1 C27 C28 160.42(19)
Rh1 P1 C11 C16 -151.3(2)
Rh1 P1 C11 C12 34.1(2)
Rh1 O1 C3 N1 9.3(3)
Rh1 O1 C3 O2 -171.6(2)
Rh1 C5 N1 C3 -0.2(3)
Rh1 C5 N1 C4 174.1(2)
Rh1 C5 C6 C7 40.8(3)
Rh1 C8 C7 C6 27.2(3)
P1 C19 C20 C21 -173.0(2)
P1 C19 C24 C23 174.9(2)
P1 C11 C12 C13 176.2(2)
O5 S1 C10 F2 -178.5(2)
O5 S1 C10 F3 61.6(3)
O5 S1 C10 F1 -57.9(2)
C5 N1 C3 O1 -6.4(4)
C5 N1 C3 O2 174.3(2)
F19 C34 C31 C32 105.3(4)
F19 C34 C31 C30 -73.3(4)
N1 C5 C6 C7 -73.2(3)
C19 P1 C27 C32 -143.9(2)
C19 P1 C27 C28 36.9(3)
C19 P1 C11 C16 -29.1(3)
C19 P1 C11 C12 156.3(2)
C19 C20 C21 C22 -1.3(4)
C19 C20 C21 C25 176.5(3)
F21 C34 C31 C32 -17.6(4)
F21 C34 C31 C30 163.9(3)
F20 C34 C31 C32 -134.5(5)
F20 C34 C31 C30 46.9(6)
C22 C23 C24 C19 -3.0(4)
C22 C23 C26 F15 12.3(4)
C22 C23 C26 F14 133.5(3)
C22 C23 C26 F13 -106.5(3)
C22 C21 C25 F12A -53.3(5)
C22 C21 C25 F10A -170.5(4)
C22 C21 C25 F11A 70.1(5)
C22 C21 C25 F10B -146.6(6)
C22 C21 C25 F12B -17.9(7)
C22 C21 C25 F11B 98.5(5)
C22 C21 C25 F12 -94.4(9)
C22 C21 C25 F11 22.3(9)
C22 C21 C25 F10 137.4(9)
C3 O2 C2 C1 171.5(3)
C20 C19 C24 C23 3.6(4)
C20 C21 C25 F12A 128.8(4)
C20 C21 C25 F10A 11.6(5)
C20 C21 C25 F11A -107.7(5)
C20 C21 C25 F10B 35.5(6)
C20 C21 C25 F12B 164.3(6)
C20 C21 C25 F11B -79.3(5)
C20 C21 C25 F12 87.8(9)
C20 C21 C25 F11 -155.5(9)
C20 C21 C25 F10 -40.5(9)
C23 C22 C21 C20 1.9(4)
C23 C22 C21 C25 -175.9(3)
C13 C14 C15 C16 1.0(5)
C13 C14 C15 C18 -178.6(3)
C16 C11 C12 C13 1.4(4)
C16 C15 C18 F9 -166.4(3)
C16 C15 C18 F7 72.8(4)
C16 C15 C18 F8 -45.4(4)
C16 C15 C18 F7A 92.9(10)
C16 C15 C18 F9A -144.3(10)
C16 C15 C18 F8A -20.5(10)
C16 C15 C18 F0AA -66.9(8)
C16 C15 C18 F1AA 175.6(9)
C16 C15 C18 F2AA 55.2(10)
C24 C19 C20 C21 -1.5(4)
C24 C23 C26 F15 -166.9(3)
C24 C23 C26 F14 -45.7(4)
C24 C23 C26 F13 74.2(4)
C28 C29 C33 F18 -155.3(3)
C28 C29 C33 F17 -33.4(4)
C28 C29 C33 F16 84.9(3)
C28 C29 C30 C31 -1.9(4)
C29 C28 C27 P1 -177.2(2)
C29 C28 C27 C32 3.6(4)
C29 C30 C31 C32 3.5(4)
C29 C30 C31 C34 -178.0(3)
C27 P1 C19 C20 -159.3(2)
C27 P1 C19 C24 29.4(3)
C27 P1 C11 C16 79.4(3)
C27 P1 C11 C12 -95.2(2)
C27 C32 C31 C34 179.9(3)
C27 C32 C31 C30 -1.5(4)
C27 C28 C29 C33 178.6(3)
C27 C28 C29 C30 -1.7(4)
C33 C29 C30 C31 177.9(3)
C30 C29 C33 F18 25.0(4)
C30 C29 C33 F17 146.8(3)
C30 C29 C33 F16 -94.9(3)
C14 C13 C17 F6 -63.7(5)
C14 C13 C17 F5 56.8(8)
C14 C13 C17 F4 170.4(3)
C14 C13 C17 F6A -41.7(5)
C14 C13 C17 F4A -150.8(5)
C14 C13 C17 F5A 73.4(11)
C14 C13 C12 C11 -1.1(4)
C14 C15 C18 F9 13.2(4)
C14 C15 C18 F7 -107.6(4)
C14 C15 C18 F8 134.3(3)
C14 C15 C18 F7A -87.5(10)
C14 C15 C18 F9A 35.4(10)
C14 C15 C18 F8A 159.2(9)
C14 C15 C18 F0AA 112.7(8)
C14 C15 C18 F1AA -4.7(10)
C14 C15 C18 F2AA -125.1(9)
C11 P1 C19 C20 -53.8(2)
C11 P1 C19 C24 134.9(2)
C11 P1 C27 C32 106.8(2)
C11 P1 C27 C28 -72.4(2)
C11 C16 C15 C14 -0.7(4)
C11 C16 C15 C18 178.9(3)
C15 C16 C11 P1 -174.9(2)
C15 C16 C11 C12 -0.5(4)
C31 C32 C27 P1 178.8(2)
C31 C32 C27 C28 -2.0(4)
C26 C23 C24 C19 176.2(3)
C4 N1 C3 O1 179.4(3)
C4 N1 C3 O2 0.2(4)
C17 C13 C14 C15 179.9(3)
C17 C13 C12 C11 178.9(3)
C12 C13 C14 C15 -0.1(5)
C12 C13 C17 F6 116.4(4)
C12 C13 C17 F5 -123.2(8)
C12 C13 C17 F4 -9.6(5)
C12 C13 C17 F6A 138.3(4)
C12 C13 C17 F4A 29.2(5)
C12 C13 C17 F5A -106.5(11)
C21 C22 C23 C24 0.2(4)
C21 C22 C23 C26 -179.0(3)
C10 S1 O5 Rh1 -140.88(16)
O3 C8 C7 C6 -153.7(3)
O6 S1 O5 Rh1 107.73(17)
O6 S1 C10 F2 -59.2(3)
O6 S1 C10 F3 -179.1(2)
O6 S1 C10 F1 61.4(3)
O7 S1 O5 Rh1 -29.5(2)
O7 S1 C10 F2 63.2(3)
O7 S1 C10 F3 -56.8(3)
O7 S1 C10 F1 -176.2(2)
C8 C7 C6 C5 -44.7(3)
C6 C5 N1 C3 116.0(3)
C6 C5 N1 C4 -69.7(3)
C2 O2 C3 O1 1.0(4)
C2 O2 C3 N1 -179.8(3)
F19A C34 C31 C32 127.6(5)
F19A C34 C31 C30 -51.0(6)
F20A C34 C31 C32 -117.0(8)
F20A C34 C31 C30 64.4(9)
F21A C34 C31 C32 7.2(6)
F21A C34 C31 C30 -171.4(6)
